data_7211287
loop_
_publ_author_name
'Liu, Gao-Yan'
'Xu, Ling-Yun'
'Zhou, Feng'
'Zhang, Yong'
'Li, Hua'
'Xu, Qing Feng'
'Lu, Jian Mei'

_publ_section_title
;
 Dynamic random access memory devices based on bismuth sulfide nanoplates
 prepared from a single source precursor.
;
_journal_issue 27
_journal_name_full 'Physical chemistry chemical physics : PCCP'
_journal_page_first 11554
_journal_page_last 11558
_journal_paper_doi 10.1039/c3cp50700a
_journal_volume 15
_journal_year 2013
_chemical_formula_sum 'C39 H24 Bi N3 S6'
_chemical_formula_weight 935.950
_space_group_IT_number 14
_symmetry_Int_Tables_number 14
_symmetry_space_group_name_Hall '-P 2yn'
_symmetry_space_group_name_H-M 'P 1 21/n 1'
_audit_creation_date 12-05-31
_audit_creation_method 'Created with Diamond (www.crystalimpact.com)'
_audit_update_record 12-05-31
_cell_angle_alpha 90.000
_cell_angle_beta 93.618(5)
_cell_angle_gamma 90.000
_cell_formula_units_Z 4
_cell_length_a 16.950(3)
_cell_length_b 9.6195(15)
_cell_length_c 20.795(3)
_cell_volume 3383.9(9)
_refine_ls_R_factor_all 0.124
_cod_data_source_file c3cp50700a.cif
_cod_data_source_block shelxl
_cod_original_sg_symbol_Hall -P_2yn
_cod_database_code 7211287

loop_
_symmetry_equiv_pos_site_id
_symmetry_equiv_pos_as_xyz
1 'x, y, z'
2 '0.500-x, 0.500+y, 0.500-z'
3 '-x, -y, -z'
4 '0.500+x, 0.500-y, 0.500+z'

loop_
_atom_site_aniso_label
_atom_site_aniso_U_11
_atom_site_aniso_U_22
_atom_site_aniso_U_33
_atom_site_aniso_U_12
_atom_site_aniso_U_13
_atom_site_aniso_U_23
Bi1 0.0303(2) 0.0305(3) 0.0317(2) -0.00132(19) 0.00336(16) -0.0030(2)
S1 0.0503(16) 0.0337(19) 0.0350(14) 0.0085(14) 0.0124(12) 0.0022(13)
S2 0.0597(17) 0.0314(19) 0.0427(16) 0.0030(15) 0.0153(14) 0.0007(14)
S3 0.0347(14) 0.043(2) 0.0334(14) -0.0075(13) 0.0003(11) 0.0056(13)
S4 0.0373(14) 0.044(2) 0.0329(14) -0.0087(13) -0.0024(12) 0.0064(14)
S5 0.0324(14) 0.070(3) 0.0585(19) 0.0006(15) 0.0099(13) 0.0305(18)
S6 0.0339(14) 0.044(2) 0.0390(15) 0.0016(13) 0.0063(12) 0.0071(14)
N1 0.032(4) 0.031(6) 0.040(5) -0.001(4) 0.005(4) 0.006(4)
N2 0.028(4) 0.032(6) 0.031(4) 0.000(4) 0.007(4) -0.003(4)
N3 0.032(4) 0.034(6) 0.036(5) -0.001(4) 0.002(4) 0.000(4)
C1 0.035(5) 0.032(7) 0.024(5) 0.001(5) 0.004(4) 0.000(5)
C2 0.032(5) 0.040(8) 0.033(6) -0.002(5) -0.008(5) -0.006(5)
C3 0.067(7) 0.034(8) 0.031(6) 0.011(6) 0.014(5) 0.005(6)
C4 0.051(7) 0.029(7) 0.045(7) -0.002(6) 0.001(5) -0.003(6)
C5 0.041(6) 0.039(8) 0.044(7) 0.004(6) 0.003(5) -0.003(6)
C6 0.033(6) 0.043(8) 0.040(6) 0.000(5) 0.006(5) -0.014(6)
C7 0.027(5) 0.030(7) 0.035(6) -0.005(5) -0.003(4) -0.006(5)
C8 0.040(6) 0.047(8) 0.029(6) -0.009(6) 0.001(5) -0.006(6)
C9 0.045(6) 0.057(10) 0.041(6) -0.004(6) 0.006(5) 0.000(6)
C10 0.058(7) 0.048(9) 0.052(7) -0.006(7) 0.016(6) 0.018(7)
C11 0.043(6) 0.039(9) 0.074(9) 0.002(6) -0.004(6) 0.019(7)
C12 0.038(6) 0.043(8) 0.042(6) -0.001(5) 0.010(5) 0.020(6)
C13 0.039(6) 0.059(9) 0.013(5) -0.013(6) 0.011(4) -0.004(5)
C14 0.035(5) 0.032(7) 0.032(6) 0.003(5) 0.008(4) -0.001(5)
C15 0.025(5) 0.032(7) 0.031(5) -0.003(5) 0.000(4) -0.003(5)
C16 0.040(6) 0.066(10) 0.044(7) 0.011(6) -0.002(5) 0.010(7)
C17 0.040(7) 0.081(12) 0.044(7) 0.010(7) -0.005(6) 0.005(7)
C18 0.029(6) 0.104(13) 0.053(8) 0.002(7) -0.018(6) -0.019(9)
C19 0.039(6) 0.067(10) 0.040(7) -0.014(6) -0.001(5) -0.003(7)
C20 0.044(6) 0.056(9) 0.038(6) 0.001(6) -0.004(5) -0.021(6)
C21 0.034(6) 0.050(8) 0.031(6) -0.011(6) 0.014(5) -0.008(6)
C22 0.046(6) 0.042(9) 0.055(7) -0.014(6) 0.011(6) -0.012(6)
C23 0.064(8) 0.032(8) 0.064(8) -0.003(7) 0.025(7) 0.007(7)
C24 0.048(7) 0.048(9) 0.047(7) 0.006(6) 0.019(5) 0.001(6)
C25 0.046(6) 0.037(8) 0.035(6) -0.004(6) 0.008(5) 0.013(6)
C26 0.047(6) 0.024(6) 0.022(5) -0.007(5) 0.008(5) -0.008(5)
C27 0.036(5) 0.028(6) 0.037(6) -0.003(5) -0.003(5) -0.005(5)
C28 0.049(6) 0.034(7) 0.023(5) 0.017(6) 0.006(5) -0.003(5)
C29 0.056(7) 0.037(8) 0.041(7) 0.000(6) 0.006(5) 0.003(6)
C30 0.088(10) 0.036(9) 0.043(7) 0.004(7) 0.012(7) -0.002(6)
C31 0.100(11) 0.057(11) 0.029(6) 0.026(9) -0.013(7) -0.008(7)
C32 0.074(9) 0.041(9) 0.048(8) 0.032(7) -0.010(7) -0.009(7)
C33 0.052(7) 0.041(9) 0.046(7) 0.002(6) 0.010(6) -0.003(6)
C34 0.034(6) 0.053(9) 0.052(7) 0.023(6) -0.012(5) -0.022(6)
C35 0.033(6) 0.082(12) 0.059(8) 0.014(7) -0.006(6) -0.009(8)
C36 0.031(6) 0.090(14) 0.081(10) 0.009(7) -0.007(7) -0.020(9)
C37 0.031(6) 0.065(11) 0.076(9) -0.014(6) 0.012(6) -0.017(8)
C38 0.036(6) 0.031(7) 0.049(6) 0.008(5) 0.006(5) 0.000(6)
C39 0.029(5) 0.041(8) 0.031(5) 0.004(5) 0.009(4) -0.003(5)

loop_
_atom_site_label
_atom_site_type_symbol
_atom_site_fract_x
_atom_site_fract_y
_atom_site_fract_z
_atom_site_occupancy
_atom_site_symmetry_multiplicity
_atom_site_Wyckoff_symbol
_atom_site_calc_flag
_atom_site_thermal_displace_type
_atom_site_U_iso_or_equiv
Bi1 Bi 0.5289(0) 0.1467(0) 0.0551(0) 1.000 4 e d Uani 0.03078(14)
S1 S 0.4685(2) 0.3766(3) 0.1007(1) 1.000 4 e d Uani 0.0392(7)
S2 S 0.4749(2) 0.1300(3) 0.1837(1) 1.000 4 e d Uani 0.0441(7)
S3 S 0.6673(1) 0.2068(3) 0.1226(1) 1.000 4 e d Uani 0.0370(7)
S4 S 0.6233(2) 0.3322(3) -0.0033(1) 1.000 4 e d Uani 0.0382(7)
S5 S 0.4487(2) 0.1859(4) -0.0744(2) 1.000 4 e d Uani 0.0535(10)
S6 S 0.3563(1) 0.0530(3) 0.0224(1) 1.000 4 e d Uani 0.0386(7)
N1 N 0.4137(4) 0.375(1) 0.2199(4) 1.000 4 e d Uani 0.034(2)
N2 N 0.7627(4) 0.3816(9) 0.0617(4) 1.000 4 e d Uani 0.030(2)
N3 N 0.2901(4) 0.1821(9) -0.0833(4) 1.000 4 e d Uani 0.034(2)
C1 C 0.4494(5) 0.2979(11) 0.1728(4) 1.000 4 e d Uani 0.030(2)
C2 C 0.3961(6) 0.5227(13) 0.2165(5) 1.000 4 e d Uani 0.036(3)
C3 C 0.4158(6) 0.6268(13) 0.1740(5) 1.000 4 e d Uani 0.044(3)
H3 H 0.4470 0.6069 0.1393 1.000 4 e calc Uiso 0.05200
C4 C 0.3886(6) 0.7602(13) 0.1837(5) 1.000 4 e d Uani 0.042(3)
H4 H 0.4023 0.8315 0.1556 1.000 4 e calc Uiso 0.05000
C5 C 0.3420(6) 0.7907(13) 0.2333(5) 1.000 4 e d Uani 0.041(3)
H5 H 0.3234 0.8819 0.2381 1.000 4 e calc Uiso 0.05000
C6 C 0.3221(6) 0.6894(12) 0.2765(5) 1.000 4 e d Uani 0.038(3)
H6 H 0.2894 0.7107 0.3100 1.000 4 e calc Uiso 0.04600
C7 C 0.3518(5) 0.5536(12) 0.2695(5) 1.000 4 e d Uani 0.031(2)
C8 C 0.3448(6) 0.4276(13) 0.3069(5) 1.000 4 e d Uani 0.038(3)
C9 C 0.3094(6) 0.4087(14) 0.3645(5) 1.000 4 e d Uani 0.047(3)
H9 H 0.2859 0.4840 0.3848 1.000 4 e calc Uiso 0.05700
C10 C 0.3092(7) 0.2790(15) 0.3915(6) 1.000 4 e d Uani 0.052(3)
H10 H 0.2839 0.2632 0.4297 1.000 4 e calc Uiso 0.06200
C11 C 0.3471(6) 0.1707(14) 0.3614(6) 1.000 4 e d Uani 0.052(3)
H11 H 0.3474 0.0819 0.3803 1.000 4 e calc Uiso 0.06300
C12 C 0.3844(6) 0.1896(13) 0.3042(5) 1.000 4 e d Uani 0.041(3)
H12 H 0.4094 0.1155 0.2843 1.000 4 e calc Uiso 0.04900
C13 C 0.3833(6) 0.3235(13) 0.2778(4) 1.000 4 e d Uani 0.037(3)
C14 C 0.6918(5) 0.3104(11) 0.0620(4) 1.000 4 e d Uani 0.033(3)
C15 C 0.8308(5) 0.3532(12) 0.1051(4) 1.000 4 e d Uani 0.029(2)
C16 C 0.8422(6) 0.2679(14) 0.1569(5) 1.000 4 e d Uani 0.050(3)
H16 H 0.8016 0.2102 0.1703 1.000 4 e calc Uiso 0.06000
C17 C 0.9166(6) 0.2696(15) 0.1894(5) 1.000 4 e d Uani 0.055(4)
H17 H 0.9261 0.2096 0.2247 1.000 4 e calc Uiso 0.06600
C18 C 0.9766(6) 0.3548(17) 0.1723(6) 1.000 4 e d Uani 0.063(4)
H18 H 1.0255 0.3544 0.1963 1.000 4 e calc Uiso 0.07500
C19 C 0.9648(6) 0.4412(14) 0.1196(5) 1.000 4 e d Uani 0.049(3)
H19 H 1.0055 0.4996 0.1070 1.000 4 e calc Uiso 0.05900
C20 C 0.8910(6) 0.4402(14) 0.0853(5) 1.000 4 e d Uani 0.046(3)
C21 C 0.8627(6) 0.5249(13) 0.0319(5) 1.000 4 e d Uani 0.038(3)
C22 C 0.8989(6) 0.6246(13) -0.0031(5) 1.000 4 e d Uani 0.047(3)
H22 H 0.9527 0.6448 0.0056 1.000 4 e calc Uiso 0.05600
C23 C 0.8556(7) 0.6951(13) -0.0512(6) 1.000 4 e d Uani 0.053(3)
H23 H 0.8800 0.7623 -0.0760 1.000 4 e calc Uiso 0.06300
C24 C 0.7751(6) 0.6658(13) -0.0627(5) 1.000 4 e d Uani 0.047(3)
H24 H 0.7449 0.7174 -0.0938 1.000 4 e calc Uiso 0.05600
C25 C 0.7384(6) 0.5594(12) -0.0281(5) 1.000 4 e d Uani 0.039(3)
H25 H 0.6845 0.5391 -0.0366 1.000 4 e calc Uiso 0.04700
C26 C 0.7822(6) 0.4867(11) 0.0176(4) 1.000 4 e d Uani 0.031(2)
C27 C 0.3577(5) 0.1421(12) -0.0478(5) 1.000 4 e d Uani 0.034(2)
C28 C 0.2855(6) 0.2844(12) -0.1343(4) 1.000 4 e d Uani 0.035(3)
C29 C 0.3378(7) 0.3820(13) -0.1547(5) 1.000 4 e d Uani 0.045(3)
H29 H 0.3892 0.3875 -0.1349 1.000 4 e calc Uiso 0.05300
C30 C 0.3146(8) 0.4731(14) -0.2048(5) 1.000 4 e d Uani 0.055(3)
H30 H 0.3503 0.5395 -0.2190 1.000 4 e calc Uiso 0.06600
C31 C 0.2389(9) 0.4649(16) -0.2334(5) 1.000 4 e d Uani 0.063(4)
H31 H 0.2244 0.5230 -0.2685 1.000 4 e calc Uiso 0.07500
C32 C 0.1849(8) 0.3743(14) -0.2117(6) 1.000 4 e d Uani 0.055(4)
H32 H 0.1327 0.3745 -0.2298 1.000 4 e calc Uiso 0.06600
C33 C 0.2075(7) 0.2813(14) -0.1625(5) 1.000 4 e d Uani 0.046(3)
C34 C 0.1635(6) 0.1823(13) -0.1291(5) 1.000 4 e d Uani 0.047(3)
C35 C 0.0836(6) 0.1398(16) -0.1367(6) 1.000 4 e d Uani 0.058(4)
H35 H 0.0502 0.1767 -0.1703 1.000 4 e calc Uiso 0.07000
C36 C 0.0552(7) 0.0453(17) -0.0954(7) 1.000 4 e d Uani 0.068(4)
H36 H 0.0012 0.0225 -0.0985 1.000 4 e calc Uiso 0.08100
C37 C 0.1055(6) -0.0182(15) -0.0482(6) 1.000 4 e d Uani 0.057(4)
H37 H 0.0854 -0.0865 -0.0214 1.000 4 e calc Uiso 0.06800
C38 C 0.1853(6) 0.0188(12) -0.0406(5) 1.000 4 e d Uani 0.038(3)
H38 H 0.2196 -0.0257 -0.0098 1.000 4 e calc Uiso 0.04600
C39 C 0.2126(5) 0.1227(12) -0.0797(4) 1.000 4 e d Uani 0.034(3)

loop_
_atom_type_symbol
_atom_type_radius_bond
Bi 1.200
S 1.200
N 1.200
C 1.200
H 1.200

loop_
_geom_angle_atom_site_label_1
_geom_angle_atom_site_label_2
_geom_angle_atom_site_label_3
_geom_angle
_geom_angle_publ_flag
S1 Bi1 S3 88.76(9) no
S1 Bi1 S4 82.18(9) no
S3 Bi1 S4 65.19(8) no
S1 Bi1 S2 63.91(9) no
S3 Bi1 S2 81.18(8) no
S4 Bi1 S2 132.61(9) no
S1 Bi1 S5 93.08(9) no
S3 Bi1 S5 140.70(8) no
S4 Bi1 S5 76.17(8) no
S2 Bi1 S5 134.05(8) no
S1 Bi1 S6 86.54(8) no
S3 Bi1 S6 161.40(7) no
S4 Bi1 S6 131.65(7) no
S2 Bi1 S6 80.59(8) no
S5 Bi1 S6 57.63(7) no
C1 S1 Bi1 92.5(4) no
C1 S2 Bi1 85.2(3) no
C14 S3 Bi1 89.1(3) no
C14 S4 Bi1 87.5(3) no
C27 S5 Bi1 92.6(3) no
C27 S6 Bi1 88.7(3) no
C1 N1 C13 127.1(10) no
C1 N1 C2 125.6(9) no
C13 N1 C2 107.2(9) no
C14 N2 C26 126.5(8) no
C14 N2 C15 124.3(8) no
C26 N2 C15 109.2(8) no
C27 N3 C39 126.4(9) no
C27 N3 C28 125.9(8) no
C39 N3 C28 107.5(8) no
N1 C1 S2 122.3(7) no
N1 C1 S1 119.3(8) no
S2 C1 S1 118.4(6) no
C3 C2 C7 120.6(11) no
C3 C2 N1 132.7(10) no
C7 C2 N1 106.7(9) no
C4 C3 C2 118.7(10) no
C4 C3 H3 120.70 no
C2 C3 H3 120.70 no
C5 C4 C3 121.5(11) no
C5 C4 H4 119.30 no
C3 C4 H4 119.30 no
C4 C5 C6 121.0(12) no
C4 C5 H5 119.50 no
C6 C5 H5 119.50 no
C5 C6 C7 118.9(10) no
C5 C6 H6 120.60 no
C7 C6 H6 120.60 no
C2 C7 C6 119.2(10) no
C2 C7 C8 108.1(10) no
C6 C7 C8 132.7(10) no
C13 C8 C9 122.4(12) no
C13 C8 C7 108.6(9) no
C9 C8 C7 128.9(11) no
C10 C9 C8 119.1(12) no
C10 C9 H9 120.50 no
C8 C9 H9 120.50 no
C9 C10 C11 119.1(11) no
C9 C10 H10 120.50 no
C11 C10 H10 120.50 no
C10 C11 C12 122.2(12) no
C10 C11 H11 118.90 no
C12 C11 H11 118.90 no
C11 C12 C13 117.4(11) no
C11 C12 H12 121.30 no
C13 C12 H12 121.30 no
C8 C13 C12 119.8(10) no
C8 C13 N1 109.3(11) no
C12 C13 N1 130.8(10) no
N2 C14 S3 123.5(7) no
N2 C14 S4 118.3(7) no
S3 C14 S4 118.2(6) no
C16 C15 C20 121.6(9) no
C16 C15 N2 132.6(9) no
C20 C15 N2 105.8(9) no
C15 C16 C17 117.2(11) no
C15 C16 H16 121.40 no
C17 C16 H16 121.40 no
C18 C17 C16 123.0(12) no
C18 C17 H17 118.50 no
C16 C17 H17 118.50 no
C17 C18 C19 119.6(10) no
C17 C18 H18 120.20 no
C19 C18 H18 120.20 no
C18 C19 C20 118.7(11) no
C18 C19 H19 120.60 no
C20 C19 H19 120.60 no
C19 C20 C15 119.9(11) no
C19 C20 C21 129.3(11) no
C15 C20 C21 110.6(9) no
C22 C21 C26 121.6(10) no
C22 C21 C20 132.(1) no
C26 C21 C20 106.4(9) no
C21 C22 C23 119.5(10) no
C21 C22 H22 120.20 no
C23 C22 H22 120.20 no
C22 C23 C24 119.6(11) no
C22 C23 H23 120.20 no
C24 C23 H23 120.20 no
C23 C24 C25 120.8(11) no
C23 C24 H24 119.60 no
C25 C24 H24 119.60 no
C26 C25 C24 119.3(10) no
C26 C25 H25 120.40 no
C24 C25 H25 120.40 no
C25 C26 N2 132.7(9) no
C25 C26 C21 119.(1) no
N2 C26 C21 108.0(9) no
N3 C27 S6 123.1(7) no
N3 C27 S5 119.4(7) no
S6 C27 S5 117.5(6) no
C29 C28 C33 119.4(10) no
C29 C28 N3 133.2(10) no
C33 C28 N3 107.2(10) no
C28 C29 C30 120.0(11) no
C28 C29 H29 120.00 no
C30 C29 H29 120.00 no
C31 C30 C29 119.7(13) no
C31 C30 H30 120.20 no
C29 C30 H30 120.20 no
C32 C31 C30 121.3(12) no
C32 C31 H31 119.30 no
C30 C31 H31 119.30 no
C31 C32 C33 119.7(12) no
C31 C32 H32 120.20 no
C33 C32 H32 120.20 no
C32 C33 C28 119.8(12) no
C32 C33 C34 131.4(12) no
C28 C33 C34 108.6(10) no
C39 C34 C35 118.9(12) no
C39 C34 C33 109.1(9) no
C35 C34 C33 132.0(11) no
C36 C35 C34 119.8(12) no
C36 C35 H35 120.10 no
C34 C35 H35 120.10 no
C35 C36 C37 120.7(11) no
C35 C36 H36 119.70 no
C37 C36 H36 119.70 no
C36 C37 C38 120.7(12) no
C36 C37 H37 119.60 no
C38 C37 H37 119.60 no
C39 C38 C37 118.2(10) no
C39 C38 H38 120.90 no
C37 C38 H38 120.90 no
C38 C39 C34 121.3(10) no
C38 C39 N3 131.0(9) no
C34 C39 N3 107.6(9) no

loop_
_geom_bond_atom_site_label_1
_geom_bond_atom_site_label_2
_geom_bond_distance
_geom_bond_publ_flag
Bi1 S1 2.639(3) no
Bi1 S3 2.720(2) no
Bi1 S4 2.731(3) no
Bi1 S2 2.886(3) no
Bi1 S5 2.963(3) no
Bi1 S6 3.096(3) no
S1 C1 1.729(10) no
S2 C1 1.684(11) no
S3 C14 1.68(1) no
S4 C14 1.742(10) no
S5 C27 1.723(10) no
S6 C27 1.695(10) no
N1 C1 1.395(12) no
N1 C13 1.427(12) no
N1 C2 1.453(14) no
N2 C14 1.383(12) no
N2 C26 1.417(12) no
N2 C15 1.446(11) no
N3 C27 1.378(11) no
N3 C39 1.438(12) no
N3 C28 1.446(13) no
C2 C3 1.391(15) no
C2 C7 1.403(13) no
C3 C4 1.383(15) no
C3 H3 0.9400 no
C4 C5 1.369(13) no
C4 H4 0.9400 no
C5 C6 1.380(15) no
C5 H5 0.9400 no
C6 C7 1.411(15) no
C6 H6 0.9400 no
C7 C8 1.449(15) no
C8 C13 1.358(15) no
C8 C9 1.385(13) no
C9 C10 1.368(16) no
C9 H9 0.9400 no
C10 C11 1.392(17) no
C10 H10 0.9400 no
C11 C12 1.393(14) no
C11 H11 0.9400 no
C12 C13 1.400(15) no
C12 H12 0.9400 no
C15 C16 1.359(14) no
C15 C20 1.401(14) no
C16 C17 1.392(13) no
C16 H16 0.9400 no
C17 C18 1.371(17) no
C17 H17 0.9400 no
C18 C19 1.379(17) no
C18 H18 0.9400 no
C19 C20 1.401(13) no
C19 H19 0.9400 no
C20 C21 1.436(15) no
C21 C22 1.371(15) no
C21 C26 1.426(13) no
C22 C23 1.381(15) no
C22 H22 0.9400 no
C23 C24 1.399(14) no
C23 H23 0.9400 no
C24 C25 1.418(15) no
C24 H24 0.9400 no
C25 C26 1.362(13) no
C25 H25 0.9400 no
C28 C29 1.377(15) no
C28 C33 1.412(14) no
C29 C30 1.400(15) no
C29 H29 0.9400 no
C30 C31 1.382(16) no
C30 H30 0.9400 no
C31 C32 1.361(18) no
C31 H31 0.9400 no
C32 C33 1.395(16) no
C32 H32 0.9400 no
C33 C34 1.418(16) no
C34 C39 1.402(14) no
C34 C35 1.414(15) no
C35 C36 1.359(18) no
C35 H35 0.9400 no
C36 C37 1.399(16) no
C36 H36 0.9400 no
C37 C38 1.399(13) no
C37 H37 0.9400 no
C38 C39 1.387(14) no
C38 H38 0.9400 no

loop_
_geom_hbond_atom_site_label_D
_geom_hbond_atom_site_label_H
_geom_hbond_atom_site_label_A
_geom_hbond_distance_DH
_geom_hbond_distance_HA
_geom_hbond_distance_DA
_geom_hbond_angle_DHA
_geom_hbond_publ_flag
C3 H3 S1 0.9400 2.3900 3.014(12) 123.40 no
C12 H12 S2 0.9400 2.4300 3.074(11) 125.40 no
C38 H38 S6 0.9400 2.4900 3.121(10) 124.70 no

loop_
_geom_torsion_atom_site_label_1
_geom_torsion_atom_site_label_2
_geom_torsion_atom_site_label_3
_geom_torsion_atom_site_label_4
_geom_torsion
_geom_torsion_publ_flag
S3 Bi1 S1 C1 -81.3(3) no
S4 Bi1 S1 C1 -146.4(3) no
S2 Bi1 S1 C1 -0.5(3) no
S5 Bi1 S1 C1 138.0(3) no
S6 Bi1 S1 C1 80.7(3) no
S1 Bi1 S2 C1 0.5(3) no
S3 Bi1 S2 C1 93.4(3) no
S4 Bi1 S2 C1 49.5(3) no
S5 Bi1 S2 C1 -66.5(4) no
S6 Bi1 S2 C1 -90.3(3) no
S1 Bi1 S3 C14 -83.8(4) no
S4 Bi1 S3 C14 -1.8(4) no
S2 Bi1 S3 C14 -147.6(4) no
S5 Bi1 S3 C14 9.5(4) no
S6 Bi1 S3 C14 -159.1(4) no
S1 Bi1 S4 C14 94.0(3) no
S3 Bi1 S4 C14 1.8(3) no
S2 Bi1 S4 C14 50.9(4) no
S5 Bi1 S4 C14 -170.8(4) no
S6 Bi1 S4 C14 172.3(3) no
S1 Bi1 S5 C27 -73.2(4) no
S3 Bi1 S5 C27 -165.0(4) no
S4 Bi1 S5 C27 -154.4(4) no
S2 Bi1 S5 C27 -17.3(4) no
S6 Bi1 S5 C27 10.7(4) no
S1 Bi1 S6 C27 84.9(4) no
S3 Bi1 S6 C27 160.6(4) no
S4 Bi1 S6 C27 8.6(4) no
S2 Bi1 S6 C27 149.1(4) no
S5 Bi1 S6 C27 -10.9(4) no
C13 N1 C1 S2 -9.8(13) no
C2 N1 C1 S2 174.3(7) no
C13 N1 C1 S1 170.2(7) no
C2 N1 C1 S1 -5.6(12) no
Bi1 S2 C1 N1 179.3(8) no
Bi1 S2 C1 S1 -0.8(5) no
Bi1 S1 C1 N1 -179.2(7) no
Bi1 S1 C1 S2 0.8(6) no
C1 N1 C2 C3 -8.5(17) no
C13 N1 C2 C3 175.0(11) no
C1 N1 C2 C7 172.8(8) no
C13 N1 C2 C7 -3.7(10) no
C7 C2 C3 C4 -2.2(15) no
N1 C2 C3 C4 179.2(10) no
C2 C3 C4 C5 -1.0(16) no
C3 C4 C5 C6 1.5(16) no
C4 C5 C6 C7 1.2(15) no
C3 C2 C7 C6 4.8(14) no
N1 C2 C7 C6 -176.3(8) no
C3 C2 C7 C8 -176.5(9) no
N1 C2 C7 C8 2.4(10) no
C5 C6 C7 C2 -4.3(14) no
C5 C6 C7 C8 177.5(10) no
C2 C7 C8 C13 -0.1(11) no
C6 C7 C8 C13 178.3(10) no
C2 C7 C8 C9 176.9(10) no
C6 C7 C8 C9 -4.7(18) no
C13 C8 C9 C10 -3.8(16) no
C7 C8 C9 C10 179.6(10) no
C8 C9 C10 C11 2.3(17) no
C9 C10 C11 C12 -0.8(18) no
C10 C11 C12 C13 0.5(16) no
C9 C8 C13 C12 3.5(15) no
C7 C8 C13 C12 -179.2(9) no
C9 C8 C13 N1 -179.5(9) no
C7 C8 C13 N1 -2.3(11) no
C11 C12 C13 C8 -1.8(15) no
C11 C12 C13 N1 -178.0(9) no
C1 N1 C13 C8 -172.7(9) no
C2 N1 C13 C8 3.8(10) no
C1 N1 C13 C12 3.8(16) no
C2 N1 C13 C12 -179.7(10) no
C26 N2 C14 S3 -169.4(8) no
C15 N2 C14 S3 14.5(14) no
C26 N2 C14 S4 9.2(13) no
C15 N2 C14 S4 -166.9(7) no
Bi1 S3 C14 N2 -178.4(8) no
Bi1 S3 C14 S4 3.0(6) no
Bi1 S4 C14 N2 178.4(8) no
Bi1 S4 C14 S3 -3.0(6) no
C14 N2 C15 C16 -6.7(18) no
C26 N2 C15 C16 176.6(12) no
C14 N2 C15 C20 175.5(9) no
C26 N2 C15 C20 -1.2(11) no
C20 C15 C16 C17 -0.5(18) no
N2 C15 C16 C17 -178.1(11) no
C15 C16 C17 C18 1.6(19) no
C16 C17 C18 C19 -2.(2) no
C17 C18 C19 C20 0.6(19) no
C18 C19 C20 C15 0.4(18) no
C18 C19 C20 C21 176.1(12) no
C16 C15 C20 C19 -0.4(17) no
N2 C15 C20 C19 177.7(10) no
C16 C15 C20 C21 -176.8(10) no
N2 C15 C20 C21 1.3(12) no
C19 C20 C21 C22 4.(2) no
C15 C20 C21 C22 179.5(12) no
C19 C20 C21 C26 -176.8(11) no
C15 C20 C21 C26 -0.9(13) no
C26 C21 C22 C23 3.3(18) no
C20 C21 C22 C23 -177.1(11) no
C21 C22 C23 C24 1.3(18) no
C22 C23 C24 C25 -3.6(18) no
C23 C24 C25 C26 1.1(17) no
C24 C25 C26 N2 176.3(10) no
C24 C25 C26 C21 3.4(15) no
C14 N2 C26 C25 10.6(18) no
C15 N2 C26 C25 -172.8(11) no
C14 N2 C26 C21 -175.9(9) no
C15 N2 C26 C21 0.7(11) no
C22 C21 C26 C25 -5.7(16) no
C20 C21 C26 C25 174.6(10) no
C22 C21 C26 N2 179.7(10) no
C20 C21 C26 N2 0.1(11) no
C39 N3 C27 S6 -20.7(15) no
C28 N3 C27 S6 164.4(8) no
C39 N3 C27 S5 160.5(8) no
C28 N3 C27 S5 -14.4(14) no
Bi1 S6 C27 N3 -160.8(9) no
Bi1 S6 C27 S5 18.1(6) no
Bi1 S5 C27 N3 160.0(8) no
Bi1 S5 C27 S6 -18.9(6) no
C27 N3 C28 C29 -12.3(18) no
C39 N3 C28 C29 172.0(12) no
C27 N3 C28 C33 173.2(10) no
C39 N3 C28 C33 -2.5(11) no
C33 C28 C29 C30 -2.8(17) no
N3 C28 C29 C30 -176.9(10) no
C28 C29 C30 C31 0.4(17) no
C29 C30 C31 C32 3.2(19) no
C30 C31 C32 C33 -4.3(19) no
C31 C32 C33 C28 1.8(18) no
C31 C32 C33 C34 176.4(13) no
C29 C28 C33 C32 1.8(17) no
N3 C28 C33 C32 177.2(10) no
C29 C28 C33 C34 -174.(1) no
N3 C28 C33 C34 1.4(12) no
C32 C33 C34 C39 -174.9(12) no
C28 C33 C34 C39 0.2(13) no
C32 C33 C34 C35 4.(2) no
C28 C33 C34 C35 179.1(12) no
C39 C34 C35 C36 1.8(19) no
C33 C34 C35 C36 -177.0(14) no
C34 C35 C36 C37 -5.(2) no
C35 C36 C37 C38 3.(2) no
C36 C37 C38 C39 1.9(17) no
C37 C38 C39 C34 -4.8(17) no
C37 C38 C39 N3 -179.8(10) no
C35 C34 C39 C38 3.1(16) no
C33 C34 C39 C38 -177.8(10) no
C35 C34 C39 N3 179.1(10) no
C33 C34 C39 N3 -1.8(12) no
C27 N3 C39 C38 2.5(18) no
C28 N3 C39 C38 178.2(11) no
C27 N3 C39 C34 -173.0(9) no
C28 N3 C39 C34 2.7(11) no
